data_1561434
loop_
_publ_author_name
'Qin, Ling'
'Qiao, Wen-Cheng'
'Zuo, Wei-Juan'
'Zeng, Si-Ying'
'Mei, Cao'
'Liu, Chang-Jiang'

_publ_section_title
;
 Two Zn coordination polymers with meso-helical chains based on
 mononuclear or dinuclear cluster units
;
_journal_name_full 'Journal of Solid State Chemistry'
_journal_page_first 53
_journal_page_last 57
_journal_paper_doi 10.1016/j.jssc.2016.04.021
_journal_volume 239
_journal_year 2016
_chemical_formula_moiety 'C56 H40 N6'
_chemical_formula_sum 'C56 H40 N6'
_chemical_formula_weight 796.94
_space_group_IT_number 14
_space_group_name_Hall '-P 2ybc'
_space_group_name_H-M_alt 'P 1 21/c 1'
_symmetry_cell_setting monoclinic
_symmetry_space_group_name_H-M 'P 1 21/c 1'
_atom_sites_solution_hydrogens geom
_atom_sites_solution_primary direct
_atom_sites_solution_secondary difmap
_audit_creation_method SHELXL-97
_cell_angle_alpha 90.00
_cell_angle_beta 92.956(2)
_cell_angle_gamma 90.00
_cell_formula_units_Z 4
_cell_length_a 16.293(2)
_cell_length_b 16.709(2)
_cell_length_c 17.586(2)
_cell_measurement_reflns_used 2604
_cell_measurement_temperature 293(2)
_cell_measurement_theta_max 19.481
_cell_measurement_theta_min 2.584
_cell_volume 4781.2(10)
_computing_cell_refinement 'Bruker SMART'
_computing_data_collection 'Bruker SMART'
_computing_data_reduction 'Bruker SAINT'
_computing_molecular_graphics 'Bruker SHELXTL'
_computing_publication_material 'Bruker SHELXTL'
_computing_structure_refinement 'SHELXL-97 (Sheldrick, 1997)'
_computing_structure_solution 'SHELXS-97 (Sheldrick, 1990)'
_diffrn_ambient_temperature 293(2)
_diffrn_measured_fraction_theta_full 0.995
_diffrn_measured_fraction_theta_max 0.995
_diffrn_measurement_device_type 'Bruker Apex Smart CCD'
_diffrn_measurement_method 'phi and omega scans'
_diffrn_radiation_monochromator graphite
_diffrn_radiation_source 'fine-focus sealed tube'
_diffrn_radiation_type MoK\a
_diffrn_radiation_wavelength 0.71073
_diffrn_reflns_av_R_equivalents 0.0731
_diffrn_reflns_av_sigmaI/netI 0.0703
_diffrn_reflns_limit_h_max 19
_diffrn_reflns_limit_h_min -19
_diffrn_reflns_limit_k_max 19
_diffrn_reflns_limit_k_min -18
_diffrn_reflns_limit_l_max 19
_diffrn_reflns_limit_l_min -20
_diffrn_reflns_number 35187
_diffrn_reflns_theta_full 25.00
_diffrn_reflns_theta_max 25.00
_diffrn_reflns_theta_min 1.68
_exptl_absorpt_coefficient_mu 0.066
_exptl_absorpt_correction_T_max 0.986
_exptl_absorpt_correction_T_min 0.982
_exptl_absorpt_correction_type multi-scan
_exptl_crystal_colour yellow
_exptl_crystal_density_diffrn 1.107
_exptl_crystal_density_method 'not measured'
_exptl_crystal_description block
_exptl_crystal_F_000 1672
_exptl_crystal_size_max 0.28
_exptl_crystal_size_mid 0.24
_exptl_crystal_size_min 0.22
_refine_diff_density_max 0.269
_refine_diff_density_min -0.286
_refine_diff_density_rms 0.043
_refine_ls_extinction_method none
_refine_ls_goodness_of_fit_ref 1.030
_refine_ls_hydrogen_treatment constr
_refine_ls_matrix_type full
_refine_ls_number_parameters 559
_refine_ls_number_reflns 8383
_refine_ls_number_restraints 1393
_refine_ls_restrained_S_all 1.119
_refine_ls_R_factor_all 0.1319
_refine_ls_R_factor_gt 0.0669
_refine_ls_shift/su_max 0.001
_refine_ls_shift/su_mean 0.000
_refine_ls_structure_factor_coef Fsqd
_refine_ls_weighting_details 'calc w=1/[\s^2^(Fo^2^)+(0.0816P)^2^+0.0000P] where P=(Fo^2^+2Fc^2^)/3'
_refine_ls_weighting_scheme calc
_refine_ls_wR_factor_gt 0.1603
_refine_ls_wR_factor_ref 0.1837
_reflns_number_gt 4182
_reflns_number_total 8383
_reflns_threshold_expression >2sigma(I)
_cod_data_source_file JSSC-2016-239-55.cif
_cod_data_source_block 3
_cod_depositor_comments
;
The following automatic conversions were performed:

data item '_symmetry_cell_setting' value 'Monoclinic' was changed to
'monoclinic' in accordance with the built-in table derived from the
CIF Core dictionary named 'cif_core.dic' version 2.4.5 last updated
on 2014-11-21.

Automatic conversion script
Id: cif_fix_values 8369 2020-08-20 11:38:08Z andrius 
;
_cod_original_sg_symbol_H-M 'P21/c  '
_cod_database_code 1561434

loop_
_symmetry_equiv_pos_as_xyz
'x, y, z'
'-x, y+1/2, -z+1/2'
'-x, -y, -z'
'x, -y-1/2, z-1/2'

loop_
_atom_site_label
_atom_site_type_symbol
_atom_site_fract_x
_atom_site_fract_y
_atom_site_fract_z
_atom_site_U_iso_or_equiv
_atom_site_adp_type
_atom_site_occupancy
_atom_site_symmetry_multiplicity
_atom_site_calc_flag
_atom_site_refinement_flags
_atom_site_disorder_assembly
_atom_site_disorder_group
N1 N 0.4264(2) -0.2326(2) 0.4177(3) 0.0982(12) Uani 1 1 d . . .
N2 N 0.30260(14) 0.26196(14) 0.38369(16) 0.0544(7) Uani 1 1 d . . .
N3 N -0.1895(2) 0.4066(2) 0.2694(2) 0.0999(12) Uani 1 1 d . . .
N4 N 0.73430(14) 0.68526(14) 0.37619(15) 0.0535(7) Uani 1 1 d . . .
N5 N 1.2435(2) 0.5786(3) 0.4409(3) 0.1191(15) Uani 1 1 d . . .
N6 N 0.6076(5) 1.1734(3) 0.3056(3) 0.150(2) Uani 1 1 d . . .
C1 C 0.4136(3) -0.1958(3) 0.3515(3) 0.0944(12) Uani 1 1 d U . .
H1 H 0.4186 -0.2256 0.3073 0.113 Uiso 1 1 calc R . .
C2 C 0.3932(2) -0.1158(2) 0.3442(2) 0.0803(10) Uani 1 1 d U . .
H2 H 0.3842 -0.0934 0.2960 0.096 Uiso 1 1 calc R . .
C3 C 0.3862(2) -0.06917(19) 0.4081(2) 0.0602(8) Uani 1 1 d U . .
C4 C 0.3995(2) -0.1076(2) 0.4760(2) 0.0782(10) Uani 1 1 d U . .
H4 H 0.3954 -0.0796 0.5214 0.094 Uiso 1 1 calc R . .
C5 C 0.4188(3) -0.1878(3) 0.4778(3) 0.0925(12) Uani 1 1 d U . .
H5 H 0.4270 -0.2118 0.5253 0.111 Uiso 1 1 calc R . .
C6 C 0.36440(19) 0.01718(18) 0.40290(19) 0.0546(8) Uani 1 1 d U . .
C7 C 0.3188(2) 0.04611(19) 0.3403(2) 0.0615(9) Uani 1 1 d U . .
H7 H 0.3010 0.0109 0.3020 0.074 Uiso 1 1 calc R . .
C8 C 0.29928(19) 0.12599(19) 0.3337(2) 0.0591(8) Uani 1 1 d U . .
H8 H 0.2697 0.1443 0.2906 0.071 Uiso 1 1 calc R . .
C9 C 0.32332(18) 0.17929(18) 0.39077(19) 0.0517(7) Uani 1 1 d U . .
C10 C 0.3690(2) 0.15095(19) 0.45304(19) 0.0583(8) Uani 1 1 d U . .
H10 H 0.3867 0.1861 0.4915 0.070 Uiso 1 1 calc R . .
C11 C 0.3887(2) 0.07138(19) 0.45875(19) 0.0593(8) Uani 1 1 d U . .
H11 H 0.4193 0.0534 0.5015 0.071 Uiso 1 1 calc R . .
C12 C 0.22072(19) 0.28315(18) 0.36283(18) 0.0517(7) Uani 1 1 d U . .
C13 C 0.20190(19) 0.34684(19) 0.31460(19) 0.0566(8) Uani 1 1 d U . .
H13 H 0.2442 0.3756 0.2939 0.068 Uiso 1 1 calc R . .
C14 C 0.12229(19) 0.3681(2) 0.29687(19) 0.0586(8) Uani 1 1 d U . .
H14 H 0.1119 0.4119 0.2652 0.070 Uiso 1 1 calc R . .
C15 C 0.05657(19) 0.3268(2) 0.3244(2) 0.0591(8) Uani 1 1 d U . .
C16 C 0.0749(2) 0.2608(2) 0.3695(2) 0.0655(9) Uani 1 1 d U . .
H16 H 0.0323 0.2300 0.3870 0.079 Uiso 1 1 calc R . .
C17 C 0.15553(19) 0.2394(2) 0.3892(2) 0.0623(9) Uani 1 1 d U . .
H17 H 0.1660 0.1953 0.4204 0.075 Uiso 1 1 calc R . .
C18 C -0.02874(19) 0.3529(2) 0.3060(2) 0.0634(9) Uani 1 1 d U . .
C19 C -0.0468(2) 0.4328(2) 0.2945(2) 0.0791(10) Uani 1 1 d U . .
H19 H -0.0053 0.4710 0.2990 0.095 Uiso 1 1 calc R . .
C20 C -0.1274(2) 0.4560(3) 0.2760(3) 0.0895(12) Uani 1 1 d U . .
H20 H -0.1377 0.5101 0.2677 0.107 Uiso 1 1 calc R . .
C21 C -0.1722(2) 0.3308(3) 0.2811(3) 0.0930(12) Uani 1 1 d U . .
H21 H -0.2154 0.2944 0.2771 0.112 Uiso 1 1 calc R . .
C22 C -0.0943(2) 0.3006(2) 0.2991(2) 0.0796(10) Uani 1 1 d U . .
H22 H -0.0863 0.2460 0.3064 0.096 Uiso 1 1 calc R . .
C23 C 0.36575(18) 0.32086(18) 0.38831(17) 0.0481(7) Uani 1 1 d U . .
C24 C 0.34949(18) 0.39889(18) 0.40882(18) 0.0525(8) Uani 1 1 d U . .
H24 H 0.2971 0.4123 0.4232 0.063 Uiso 1 1 calc R . .
C25 C 0.40902(17) 0.45694(18) 0.40835(18) 0.0498(8) Uani 1 1 d U . .
H25 H 0.3952 0.5093 0.4205 0.060 Uiso 1 1 calc R . .
C26 C 0.48920(17) 0.44005(16) 0.39035(17) 0.0439(7) Uani 1 1 d U . .
C27 C 0.50528(18) 0.36001(17) 0.37305(17) 0.0498(8) Uani 1 1 d U . .
H27 H 0.5585 0.3455 0.3623 0.060 Uiso 1 1 calc R . .
C28 C 0.44543(18) 0.30213(18) 0.37139(17) 0.0501(7) Uani 1 1 d U . .
H28 H 0.4586 0.2498 0.3588 0.060 Uiso 1 1 calc R . .
C29 C 0.55272(16) 0.50328(17) 0.38779(16) 0.0428(7) Uani 1 1 d U . .
C30 C 0.53665(18) 0.58281(18) 0.40647(17) 0.0500(7) Uani 1 1 d U . .
H30 H 0.4844 0.5962 0.4212 0.060 Uiso 1 1 calc R . .
C31 C 0.59477(18) 0.64176(18) 0.40398(18) 0.0508(7) Uani 1 1 d U . .
H31 H 0.5815 0.6937 0.4177 0.061 Uiso 1 1 calc R . .
C32 C 0.67322(17) 0.62491(17) 0.38115(17) 0.0479(7) Uani 1 1 d U . .
C33 C 0.69013(18) 0.54659(18) 0.36230(18) 0.0528(8) Uani 1 1 d U . .
H33 H 0.7420 0.5335 0.3465 0.063 Uiso 1 1 calc R . .
C34 C 0.63167(17) 0.48758(18) 0.36648(17) 0.0506(8) Uani 1 1 d U . .
H34 H 0.6457 0.4353 0.3546 0.061 Uiso 1 1 calc R . .
C35 C 0.81887(18) 0.66403(17) 0.38586(19) 0.0516(7) Uani 1 1 d U . .
C36 C 0.87324(19) 0.68762(19) 0.33242(19) 0.0584(8) Uani 1 1 d U . .
H36 H 0.8542 0.7162 0.2897 0.070 Uiso 1 1 calc R . .
C37 C 0.95492(19) 0.6692(2) 0.3420(2) 0.0617(9) Uani 1 1 d U . .
H37 H 0.9904 0.6849 0.3050 0.074 Uiso 1 1 calc R . .
C38 C 0.98637(19) 0.62753(19) 0.4054(2) 0.0581(8) Uani 1 1 d U . .
C39 C 0.93091(19) 0.6042(2) 0.4584(2) 0.0602(8) Uani 1 1 d U . .
H39 H 0.9499 0.5762 0.5015 0.072 Uiso 1 1 calc R . .
C40 C 0.84847(19) 0.62161(19) 0.44864(19) 0.0583(8) Uani 1 1 d U . .
H40 H 0.8125 0.6046 0.4847 0.070 Uiso 1 1 calc R . .
C41 C 1.0753(2) 0.6096(2) 0.4168(2) 0.0634(9) Uani 1 1 d U . .
C42 C 1.1244(2) 0.5963(2) 0.3570(3) 0.0841(11) Uani 1 1 d U . .
H42 H 1.1024 0.5978 0.3072 0.101 Uiso 1 1 calc R . .
C43 C 1.2080(3) 0.5806(3) 0.3719(3) 0.1019(13) Uani 1 1 d U . .
H43 H 1.2403 0.5711 0.3308 0.122 Uiso 1 1 calc R . .
C44 C 1.1960(3) 0.5911(3) 0.4977(3) 0.1005(13) Uani 1 1 d U . .
H44 H 1.2198 0.5891 0.5469 0.121 Uiso 1 1 calc R . .
C45 C 1.1135(2) 0.6068(2) 0.4888(2) 0.0814(10) Uani 1 1 d U . .
H45 H 1.0831 0.6156 0.5314 0.098 Uiso 1 1 calc R . .
C46 C 0.71371(19) 0.76597(18) 0.36308(18) 0.0506(7) Uani 1 1 d U . .
C47 C 0.64636(19) 0.78826(19) 0.31756(19) 0.0566(8) Uani 1 1 d U . .
H47 H 0.6135 0.7491 0.2939 0.068 Uiso 1 1 calc R . .
C48 C 0.6270(2) 0.8676(2) 0.3066(2) 0.0638(9) Uani 1 1 d U . .
H48 H 0.5803 0.8810 0.2767 0.077 Uiso 1 1 calc R . .
C49 C 0.6748(2) 0.9279(2) 0.3389(2) 0.0666(9) Uani 1 1 d U . .
C50 C 0.7441(2) 0.9054(2) 0.3822(2) 0.0706(9) Uani 1 1 d U . .
H50 H 0.7787 0.9446 0.4034 0.085 Uiso 1 1 calc R . .
C51 C 0.7630(2) 0.82606(19) 0.39455(19) 0.0612(8) Uani 1 1 d U . .
H51 H 0.8097 0.8126 0.4245 0.073 Uiso 1 1 calc R . .
C52 C 0.6528(3) 1.0128(2) 0.3268(2) 0.0782(10) Uani 1 1 d U . .
C53 C 0.5743(3) 1.0360(3) 0.3022(3) 0.1048(13) Uani 1 1 d U . .
H53 H 0.5343 0.9973 0.2914 0.126 Uiso 1 1 calc R . .
C54 C 0.5547(4) 1.1162(4) 0.2934(3) 0.1287(16) Uani 1 1 d U . .
H54 H 0.5010 1.1297 0.2780 0.154 Uiso 1 1 calc R . .
C55 C 0.6813(5) 1.1544(3) 0.3304(4) 0.1371(17) Uani 1 1 d U . .
H55 H 0.7184 1.1953 0.3426 0.165 Uiso 1 1 calc R . .
C56 C 0.7083(3) 1.0737(3) 0.3398(3) 0.1156(13) Uani 1 1 d U . .
H56 H 0.7627 1.0625 0.3546 0.139 Uiso 1 1 calc R . .

loop_
_atom_site_aniso_label
_atom_site_aniso_U_11
_atom_site_aniso_U_22
_atom_site_aniso_U_33
_atom_site_aniso_U_23
_atom_site_aniso_U_13
_atom_site_aniso_U_12
N1 0.095(3) 0.060(2) 0.139(4) -0.004(2) -0.005(2) 0.0210(19)
N2 0.0391(15) 0.0406(15) 0.083(2) 0.0035(13) -0.0056(13) -0.0041(12)
N3 0.053(2) 0.085(3) 0.161(4) -0.002(2) 0.004(2) 0.011(2)
N4 0.0364(14) 0.0421(15) 0.082(2) 0.0040(13) 0.0003(13) -0.0014(12)
N5 0.062(2) 0.135(4) 0.160(4) 0.011(3) -0.005(3) 0.036(2)
N6 0.218(6) 0.081(3) 0.152(4) 0.041(3) 0.032(4) 0.029(4)
C1 0.104(3) 0.071(3) 0.108(3) -0.016(2) -0.001(3) 0.016(2)
C2 0.095(2) 0.057(2) 0.088(2) -0.0062(18) -0.004(2) 0.0117(19)
C3 0.0608(18) 0.0497(18) 0.069(2) -0.0008(16) -0.0056(17) 0.0006(15)
C4 0.089(2) 0.058(2) 0.086(2) -0.0001(18) -0.008(2) 0.0088(19)
C5 0.104(3) 0.067(2) 0.104(3) 0.013(2) -0.011(2) 0.016(2)
C6 0.0541(17) 0.0455(16) 0.0636(19) 0.0017(15) -0.0027(15) -0.0039(15)
C7 0.0667(19) 0.0494(18) 0.067(2) -0.0066(15) -0.0084(17) -0.0039(16)
C8 0.0548(18) 0.0531(18) 0.068(2) 0.0050(15) -0.0131(16) -0.0026(15)
C9 0.0436(16) 0.0444(16) 0.0664(19) 0.0022(14) -0.0050(15) -0.0049(14)
C10 0.0592(18) 0.0535(18) 0.0611(19) -0.0056(15) -0.0079(16) -0.0031(15)
C11 0.0644(19) 0.0519(18) 0.060(2) 0.0036(15) -0.0096(16) 0.0008(16)
C12 0.0450(16) 0.0482(17) 0.0620(18) -0.0048(14) 0.0037(14) -0.0038(14)
C13 0.0422(16) 0.0565(18) 0.072(2) 0.0001(15) 0.0085(15) -0.0030(15)
C14 0.0449(17) 0.0569(18) 0.074(2) -0.0009(15) 0.0030(16) 0.0025(15)
C15 0.0458(17) 0.0554(18) 0.076(2) -0.0092(16) 0.0066(16) -0.0005(15)
C16 0.0446(18) 0.067(2) 0.086(2) 0.0013(17) 0.0088(16) -0.0114(16)
C17 0.0514(18) 0.0582(18) 0.077(2) 0.0075(16) 0.0039(16) -0.0059(16)
C18 0.0442(17) 0.064(2) 0.082(2) -0.0126(16) 0.0072(16) 0.0003(16)
C19 0.0509(19) 0.071(2) 0.115(3) -0.014(2) 0.0077(19) 0.0057(18)
C20 0.056(2) 0.075(2) 0.138(3) -0.009(2) 0.010(2) 0.010(2)
C21 0.051(2) 0.088(3) 0.140(3) 0.001(2) 0.002(2) -0.006(2)
C22 0.051(2) 0.074(2) 0.114(3) -0.008(2) 0.0089(19) -0.0011(18)
C23 0.0410(15) 0.0448(16) 0.0580(18) 0.0030(13) -0.0035(14) -0.0017(14)
C24 0.0379(15) 0.0508(17) 0.0691(19) -0.0015(15) 0.0053(14) 0.0005(14)
C25 0.0410(16) 0.0413(16) 0.067(2) -0.0022(14) 0.0032(15) 0.0019(14)
C26 0.0387(15) 0.0397(15) 0.0526(17) 0.0027(13) -0.0024(13) 0.0021(13)
C27 0.0364(15) 0.0446(17) 0.0681(19) 0.0017(14) -0.0002(14) 0.0067(14)
C28 0.0458(16) 0.0386(15) 0.0658(19) 0.0018(14) 0.0007(15) 0.0018(14)
C29 0.0350(14) 0.0415(15) 0.0514(17) 0.0013(13) -0.0026(13) 0.0048(13)
C30 0.0377(15) 0.0459(17) 0.0666(19) -0.0019(14) 0.0046(14) 0.0040(14)
C31 0.0431(16) 0.0398(16) 0.0692(19) -0.0022(14) 0.0009(14) 0.0029(14)
C32 0.0403(15) 0.0438(16) 0.0590(18) 0.0036(13) -0.0028(14) -0.0024(14)
C33 0.0373(15) 0.0494(17) 0.072(2) -0.0027(14) 0.0074(15) 0.0011(14)
C34 0.0417(16) 0.0410(16) 0.069(2) -0.0021(14) 0.0004(15) 0.0057(14)
C35 0.0409(16) 0.0466(16) 0.0671(19) 0.0046(14) -0.0001(15) -0.0010(14)
C36 0.0465(17) 0.0614(18) 0.067(2) 0.0129(15) -0.0016(16) -0.0018(15)
C37 0.0466(17) 0.069(2) 0.070(2) 0.0129(16) 0.0090(16) -0.0017(16)
C38 0.0462(16) 0.0569(18) 0.071(2) 0.0065(15) 0.0006(16) 0.0032(15)
C39 0.0490(17) 0.0677(19) 0.064(2) 0.0132(16) 0.0000(16) 0.0020(16)
C40 0.0458(17) 0.0621(18) 0.068(2) 0.0093(15) 0.0095(15) -0.0019(15)
C41 0.0482(17) 0.0634(19) 0.079(2) 0.0096(16) 0.0039(17) 0.0066(16)
C42 0.059(2) 0.095(2) 0.098(3) -0.002(2) 0.007(2) 0.016(2)
C43 0.073(3) 0.114(3) 0.120(3) 0.002(3) 0.015(3) 0.024(2)
C44 0.069(2) 0.119(3) 0.111(3) 0.017(3) -0.013(2) 0.024(2)
C45 0.056(2) 0.098(2) 0.089(2) 0.015(2) -0.0053(19) 0.0140(19)
C46 0.0444(16) 0.0449(16) 0.0627(18) 0.0006(14) 0.0056(14) -0.0014(14)
C47 0.0505(17) 0.0469(18) 0.072(2) -0.0015(15) 0.0025(16) -0.0024(15)
C48 0.071(2) 0.0524(19) 0.069(2) 0.0038(16) 0.0103(17) 0.0108(17)
C49 0.085(2) 0.0447(18) 0.072(2) 0.0032(15) 0.0207(18) 0.0064(17)
C50 0.080(2) 0.0503(19) 0.081(2) -0.0048(16) 0.0064(19) -0.0091(18)
C51 0.0595(18) 0.0520(18) 0.071(2) -0.0030(15) -0.0035(16) -0.0036(16)
C52 0.107(2) 0.0507(19) 0.080(2) -0.0017(17) 0.027(2) 0.0051(19)
C53 0.146(3) 0.063(2) 0.105(3) -0.004(2) -0.004(3) 0.034(2)
C54 0.177(4) 0.082(3) 0.127(3) -0.002(3) 0.000(3) 0.041(3)
C55 0.176(4) 0.077(3) 0.161(4) 0.013(3) 0.040(4) -0.007(3)
C56 0.137(3) 0.064(2) 0.148(3) 0.010(2) 0.030(3) 0.000(2)

loop_
_atom_type_symbol
_atom_type_description
_atom_type_scat_dispersion_real
_atom_type_scat_dispersion_imag
_atom_type_scat_source
C C 0.0033 0.0016 'International Tables Vol C Tables 4.2.6.8 and 6.1.1.4'
H H 0.0000 0.0000 'International Tables Vol C Tables 4.2.6.8 and 6.1.1.4'
N N 0.0061 0.0033 'International Tables Vol C Tables 4.2.6.8 and 6.1.1.4'

loop_
_geom_angle_atom_site_label_1
_geom_angle_atom_site_label_2
_geom_angle_atom_site_label_3
_geom_angle
_geom_angle_site_symmetry_1
_geom_angle_site_symmetry_3
C5 N1 C1 115.4(4) . .
C12 N2 C23 120.8(2) . .
C12 N2 C9 118.8(2) . .
C23 N2 C9 119.8(2) . .
C20 N3 C21 115.9(3) . .
C46 N4 C32 121.9(2) . .
C46 N4 C35 118.7(2) . .
C32 N4 C35 119.4(2) . .
C44 N5 C43 116.6(4) . .
C54 N6 C55 118.1(5) . .
N1 C1 C2 123.9(4) . .
N1 C1 H1 118.1 . .
C2 C1 H1 118.1 . .
C3 C2 C1 120.0(4) . .
C3 C2 H2 120.0 . .
C1 C2 H2 120.0 . .
C4 C3 C2 115.6(3) . .
C4 C3 C6 122.5(3) . .
C2 C3 C6 121.8(3) . .
C3 C4 C5 120.3(4) . .
C3 C4 H4 119.8 . .
C5 C4 H4 119.8 . .
N1 C5 C4 124.8(4) . .
N1 C5 H5 117.6 . .
C4 C5 H5 117.6 . .
C11 C6 C7 117.4(3) . .
C11 C6 C3 122.3(3) . .
C7 C6 C3 120.3(3) . .
C8 C7 C6 121.3(3) . .
C8 C7 H7 119.4 . .
C6 C7 H7 119.4 . .
C7 C8 C9 120.5(3) . .
C7 C8 H8 119.7 . .
C9 C8 H8 119.7 . .
C10 C9 C8 118.5(3) . .
C10 C9 N2 121.2(3) . .
C8 C9 N2 120.2(3) . .
C11 C10 C9 120.5(3) . .
C11 C10 H10 119.8 . .
C9 C10 H10 119.8 . .
C10 C11 C6 121.8(3) . .
C10 C11 H11 119.1 . .
C6 C11 H11 119.1 . .
C13 C12 C17 117.4(3) . .
C13 C12 N2 121.9(3) . .
C17 C12 N2 120.7(3) . .
C14 C13 C12 121.2(3) . .
C14 C13 H13 119.4 . .
C12 C13 H13 119.4 . .
C13 C14 C15 122.2(3) . .
C13 C14 H14 118.9 . .
C15 C14 H14 118.9 . .
C16 C15 C14 116.8(3) . .
C16 C15 C18 122.3(3) . .
C14 C15 C18 120.9(3) . .
C15 C16 C17 121.5(3) . .
C15 C16 H16 119.2 . .
C17 C16 H16 119.2 . .
C12 C17 C16 120.8(3) . .
C12 C17 H17 119.6 . .
C16 C17 H17 119.6 . .
C19 C18 C22 116.2(3) . .
C19 C18 C15 120.6(3) . .
C22 C18 C15 123.2(3) . .
C18 C19 C20 119.6(4) . .
C18 C19 H19 120.2 . .
C20 C19 H19 120.2 . .
N3 C20 C19 124.2(4) . .
N3 C20 H20 117.9 . .
C19 C20 H20 117.9 . .
N3 C21 C22 125.0(4) . .
N3 C21 H21 117.5 . .
C22 C21 H21 117.5 . .
C18 C22 C21 119.0(4) . .
C18 C22 H22 120.5 . .
C21 C22 H22 120.5 . .
C28 C23 C24 117.7(3) . .
C28 C23 N2 121.0(3) . .
C24 C23 N2 121.3(3) . .
C25 C24 C23 121.4(3) . .
C25 C24 H24 119.3 . .
C23 C24 H24 119.3 . .
C24 C25 C26 122.1(3) . .
C24 C25 H25 119.0 . .
C26 C25 H25 119.0 . .
C25 C26 C27 115.6(3) . .
C25 C26 C29 121.9(3) . .
C27 C26 C29 122.4(3) . .
C28 C27 C26 122.5(3) . .
C28 C27 H27 118.7 . .
C26 C27 H27 118.7 . .
C23 C28 C27 120.7(3) . .
C23 C28 H28 119.7 . .
C27 C28 H28 119.7 . .
C34 C29 C30 115.6(3) . .
C34 C29 C26 122.3(3) . .
C30 C29 C26 122.1(3) . .
C31 C30 C29 122.6(3) . .
C31 C30 H30 118.7 . .
C29 C30 H30 118.7 . .
C30 C31 C32 120.8(3) . .
C30 C31 H31 119.6 . .
C32 C31 H31 119.6 . .
C33 C32 C31 117.4(3) . .
C33 C32 N4 120.5(3) . .
C31 C32 N4 122.1(3) . .
C34 C33 C32 121.3(3) . .
C34 C33 H33 119.4 . .
C32 C33 H33 119.4 . .
C33 C34 C29 122.3(3) . .
C33 C34 H34 118.8 . .
C29 C34 H34 118.8 . .
C40 C35 C36 118.8(3) . .
C40 C35 N4 121.3(3) . .
C36 C35 N4 119.9(3) . .
C37 C36 C35 120.4(3) . .
C37 C36 H36 119.8 . .
C35 C36 H36 119.8 . .
C36 C37 C38 121.9(3) . .
C36 C37 H37 119.1 . .
C38 C37 H37 119.1 . .
C39 C38 C37 117.0(3) . .
C39 C38 C41 121.2(3) . .
C37 C38 C41 121.8(3) . .
C40 C39 C38 121.5(3) . .
C40 C39 H39 119.3 . .
C38 C39 H39 119.3 . .
C35 C40 C39 120.5(3) . .
C35 C40 H40 119.7 . .
C39 C40 H40 119.7 . .
C42 C41 C45 116.4(3) . .
C42 C41 C38 122.3(3) . .
C45 C41 C38 121.4(3) . .
C41 C42 C43 119.2(4) . .
C41 C42 H42 120.4 . .
C43 C42 H42 120.4 . .
N5 C43 C42 123.8(4) . .
N5 C43 H43 118.1 . .
C42 C43 H43 118.1 . .
N5 C44 C45 123.9(4) . .
N5 C44 H44 118.1 . .
C45 C44 H44 118.1 . .
C41 C45 C44 120.2(4) . .
C41 C45 H45 119.9 . .
C44 C45 H45 119.9 . .
C47 C46 C51 117.7(3) . .
C47 C46 N4 122.1(3) . .
C51 C46 N4 120.1(3) . .
C48 C47 C46 120.9(3) . .
C48 C47 H47 119.6 . .
C46 C47 H47 119.6 . .
C47 C48 C49 121.8(3) . .
C47 C48 H48 119.1 . .
C49 C48 H48 119.1 . .
C50 C49 C48 117.1(3) . .
C50 C49 C52 121.8(4) . .
C48 C49 C52 121.1(4) . .
C51 C50 C49 121.4(3) . .
C51 C50 H50 119.3 . .
C49 C50 H50 119.3 . .
C50 C51 C46 121.0(3) . .
C50 C51 H51 119.5 . .
C46 C51 H51 119.5 . .
C56 C52 C53 115.7(4) . .
C56 C52 C49 122.4(4) . .
C53 C52 C49 121.8(4) . .
C54 C53 C52 120.7(5) . .
C54 C53 H53 119.7 . .
C52 C53 H53 119.7 . .
N6 C54 C53 123.2(6) . .
N6 C54 H54 118.4 . .
C53 C54 H54 118.4 . .
N6 C55 C56 123.1(6) . .
N6 C55 H55 118.5 . .
C56 C55 H55 118.5 . .
C52 C56 C55 119.1(5) . .
C52 C56 H56 120.5 . .
C55 C56 H56 120.5 . .

loop_
_geom_bond_atom_site_label_1
_geom_bond_atom_site_label_2
_geom_bond_distance
_geom_bond_site_symmetry_2
N1 C5 1.306(5) .
N1 C1 1.324(5) .
N2 C12 1.410(4) .
N2 C23 1.423(4) .
N2 C9 1.426(4) .
N3 C20 1.306(5) .
N3 C21 1.312(5) .
N4 C46 1.406(4) .
N4 C32 1.423(4) .
N4 C35 1.424(4) .
N5 C44 1.311(6) .
N5 C43 1.317(6) .
N6 C54 1.298(7) .
N6 C55 1.296(7) .
C1 C2 1.382(5) .
C1 H1 0.9300 .
C2 C3 1.378(5) .
C2 H2 0.9300 .
C3 C4 1.364(5) .
C3 C6 1.487(4) .
C4 C5 1.375(5) .
C4 H4 0.9300 .
C5 H5 0.9300 .
C6 C11 1.379(4) .
C6 C7 1.382(4) .
C7 C8 1.376(4) .
C7 H7 0.9300 .
C8 C9 1.383(4) .
C8 H8 0.9300 .
C9 C10 1.376(4) .
C10 C11 1.370(4) .
C10 H10 0.9300 .
C11 H11 0.9300 .
C12 C13 1.385(4) .
C12 C17 1.389(4) .
C13 C14 1.365(4) .
C13 H13 0.9300 .
C14 C15 1.383(4) .
C14 H14 0.9300 .
C15 C16 1.382(5) .
C15 C18 1.477(4) .
C16 C17 1.388(4) .
C16 H16 0.9300 .
C17 H17 0.9300 .
C18 C19 1.379(5) .
C18 C22 1.380(5) .
C19 C20 1.392(5) .
C19 H19 0.9300 .
C20 H20 0.9300 .
C21 C22 1.386(5) .
C21 H21 0.9300 .
C22 H22 0.9300 .
C23 C28 1.383(4) .
C23 C24 1.382(4) .
C24 C25 1.372(4) .
C24 H24 0.9300 .
C25 C26 1.389(4) .
C25 H25 0.9300 .
C26 C27 1.399(4) .
C26 C29 1.481(4) .
C27 C28 1.373(4) .
C27 H27 0.9300 .
C28 H28 0.9300 .
C29 C34 1.383(4) .
C29 C30 1.397(4) .
C30 C31 1.369(4) .
C30 H30 0.9300 .
C31 C32 1.388(4) .
C31 H31 0.9300 .
C32 C33 1.381(4) .
C33 C34 1.376(4) .
C33 H33 0.9300 .
C34 H34 0.9300 .
C35 C40 1.378(4) .
C35 C36 1.382(4) .
C36 C37 1.368(4) .
C36 H36 0.9300 .
C37 C38 1.390(4) .
C37 H37 0.9300 .
C38 C39 1.387(4) .
C38 C41 1.483(4) .
C39 C40 1.376(4) .
C39 H39 0.9300 .
C40 H40 0.9300 .
C41 C42 1.372(5) .
C41 C45 1.382(5) .
C42 C43 1.397(6) .
C42 H42 0.9300 .
C43 H43 0.9300 .
C44 C45 1.372(5) .
C44 H44 0.9300 .
C45 H45 0.9300 .
C46 C47 1.376(4) .
C46 C51 1.384(4) .
C47 C48 1.374(4) .
C47 H47 0.9300 .
C48 C49 1.378(5) .
C48 H48 0.9300 .
C49 C50 1.381(5) .
C49 C52 1.476(5) .
C50 C51 1.375(4) .
C50 H50 0.9300 .
C51 H51 0.9300 .
C52 C56 1.372(6) .
C52 C53 1.385(6) .
C53 C54 1.384(6) .
C53 H53 0.9300 .
C54 H54 0.9300 .
C55 C56 1.424(7) .
C55 H55 0.9300 .
C56 H56 0.9300 .

loop_
_geom_torsion_atom_site_label_1
_geom_torsion_atom_site_label_2
_geom_torsion_atom_site_label_3
_geom_torsion_atom_site_label_4
_geom_torsion
_geom_torsion_site_symmetry_1
_geom_torsion_site_symmetry_2
_geom_torsion_site_symmetry_3
_geom_torsion_site_symmetry_4
C5 N1 C1 C2 -0.2(7) . . . .
N1 C1 C2 C3 0.9(7) . . . .
C1 C2 C3 C4 -0.8(6) . . . .
C1 C2 C3 C6 180.0(4) . . . .
C2 C3 C4 C5 0.2(5) . . . .
C6 C3 C4 C5 179.4(3) . . . .
C1 N1 C5 C4 -0.4(7) . . . .
C3 C4 C5 N1 0.4(7) . . . .
C4 C3 C6 C11 28.2(5) . . . .
C2 C3 C6 C11 -152.7(4) . . . .
C4 C3 C6 C7 -152.3(3) . . . .
C2 C3 C6 C7 26.8(5) . . . .
C11 C6 C7 C8 0.7(5) . . . .
C3 C6 C7 C8 -178.8(3) . . . .
C6 C7 C8 C9 -1.5(5) . . . .
C7 C8 C9 C10 1.8(5) . . . .
C7 C8 C9 N2 -179.8(3) . . . .
C12 N2 C9 C10 -132.8(3) . . . .
C23 N2 C9 C10 55.0(4) . . . .
C12 N2 C9 C8 48.8(4) . . . .
C23 N2 C9 C8 -123.5(3) . . . .
C8 C9 C10 C11 -1.2(5) . . . .
N2 C9 C10 C11 -179.7(3) . . . .
C9 C10 C11 C6 0.4(5) . . . .
C7 C6 C11 C10 -0.2(5) . . . .
C3 C6 C11 C10 179.3(3) . . . .
C23 N2 C12 C13 30.1(5) . . . .
C9 N2 C12 C13 -142.1(3) . . . .
C23 N2 C12 C17 -151.1(3) . . . .
C9 N2 C12 C17 36.7(4) . . . .
C17 C12 C13 C14 3.2(5) . . . .
N2 C12 C13 C14 -177.9(3) . . . .
C12 C13 C14 C15 -1.4(5) . . . .
C13 C14 C15 C16 -1.8(5) . . . .
C13 C14 C15 C18 178.2(3) . . . .
C14 C15 C16 C17 3.1(5) . . . .
C18 C15 C16 C17 -176.9(3) . . . .
C13 C12 C17 C16 -2.0(5) . . . .
N2 C12 C17 C16 179.2(3) . . . .
C15 C16 C17 C12 -1.2(5) . . . .
C16 C15 C18 C19 148.9(4) . . . .
C14 C15 C18 C19 -31.1(5) . . . .
C16 C15 C18 C22 -31.3(5) . . . .
C14 C15 C18 C22 148.7(4) . . . .
C22 C18 C19 C20 -0.9(6) . . . .
C15 C18 C19 C20 179.0(4) . . . .
C21 N3 C20 C19 -0.3(7) . . . .
C18 C19 C20 N3 1.0(7) . . . .
C20 N3 C21 C22 -0.3(7) . . . .
C19 C18 C22 C21 0.3(6) . . . .
C15 C18 C22 C21 -179.6(4) . . . .
N3 C21 C22 C18 0.3(7) . . . .
C12 N2 C23 C28 -147.8(3) . . . .
C9 N2 C23 C28 24.3(4) . . . .
C12 N2 C23 C24 31.3(4) . . . .
C9 N2 C23 C24 -156.6(3) . . . .
C28 C23 C24 C25 3.6(5) . . . .
N2 C23 C24 C25 -175.6(3) . . . .
C23 C24 C25 C26 -2.6(5) . . . .
C24 C25 C26 C27 -0.2(4) . . . .
C24 C25 C26 C29 178.2(3) . . . .
C25 C26 C27 C28 2.1(4) . . . .
C29 C26 C27 C28 -176.4(3) . . . .
C24 C23 C28 C27 -1.8(4) . . . .
N2 C23 C28 C27 177.4(3) . . . .
C26 C27 C28 C23 -1.1(5) . . . .
C25 C26 C29 C34 -176.9(3) . . . .
C27 C26 C29 C34 1.4(4) . . . .
C25 C26 C29 C30 2.8(4) . . . .
C27 C26 C29 C30 -178.8(3) . . . .
C34 C29 C30 C31 0.1(4) . . . .
C26 C29 C30 C31 -179.7(3) . . . .
C29 C30 C31 C32 1.1(5) . . . .
C30 C31 C32 C33 -0.9(4) . . . .
C30 C31 C32 N4 178.4(3) . . . .
C46 N4 C32 C33 152.7(3) . . . .
C35 N4 C32 C33 -28.3(4) . . . .
C46 N4 C32 C31 -26.6(4) . . . .
C35 N4 C32 C31 152.5(3) . . . .
C31 C32 C33 C34 -0.4(5) . . . .
N4 C32 C33 C34 -179.7(3) . . . .
C32 C33 C34 C29 1.6(5) . . . .
C30 C29 C34 C33 -1.4(4) . . . .
C26 C29 C34 C33 178.4(3) . . . .
C46 N4 C35 C40 126.5(3) . . . .
C32 N4 C35 C40 -52.5(4) . . . .
C46 N4 C35 C36 -52.0(4) . . . .
C32 N4 C35 C36 128.9(3) . . . .
C40 C35 C36 C37 -0.1(5) . . . .
N4 C35 C36 C37 178.5(3) . . . .
C35 C36 C37 C38 -0.9(5) . . . .
C36 C37 C38 C39 1.0(5) . . . .
C36 C37 C38 C41 -178.2(3) . . . .
C37 C38 C39 C40 0.0(5) . . . .
C41 C38 C39 C40 179.1(3) . . . .
C36 C35 C40 C39 1.0(5) . . . .
N4 C35 C40 C39 -177.6(3) . . . .
C38 C39 C40 C35 -0.9(5) . . . .
C39 C38 C41 C42 148.8(4) . . . .
C37 C38 C41 C42 -32.0(5) . . . .
C39 C38 C41 C45 -32.3(5) . . . .
C37 C38 C41 C45 146.9(4) . . . .
C45 C41 C42 C43 0.4(6) . . . .
C38 C41 C42 C43 179.3(4) . . . .
C44 N5 C43 C42 1.0(8) . . . .
C41 C42 C43 N5 -0.8(7) . . . .
C43 N5 C44 C45 -0.9(8) . . . .
C42 C41 C45 C44 -0.3(6) . . . .
C38 C41 C45 C44 -179.2(4) . . . .
N5 C44 C45 C41 0.6(7) . . . .
C32 N4 C46 C47 -34.5(4) . . . .
C35 N4 C46 C47 146.4(3) . . . .
C32 N4 C46 C51 147.4(3) . . . .
C35 N4 C46 C51 -31.7(4) . . . .
C51 C46 C47 C48 -2.8(5) . . . .
N4 C46 C47 C48 179.0(3) . . . .
C46 C47 C48 C49 1.7(5) . . . .
C47 C48 C49 C50 0.8(5) . . . .
C47 C48 C49 C52 -179.7(3) . . . .
C48 C49 C50 C51 -2.1(5) . . . .
C52 C49 C50 C51 178.4(3) . . . .
C49 C50 C51 C46 0.9(5) . . . .
C47 C46 C51 C50 1.5(5) . . . .
N4 C46 C51 C50 179.7(3) . . . .
C50 C49 C52 C56 17.5(6) . . . .
C48 C49 C52 C56 -162.1(4) . . . .
C50 C49 C52 C53 -162.0(4) . . . .
C48 C49 C52 C53 18.5(6) . . . .
C56 C52 C53 C54 -1.3(7) . . . .
C49 C52 C53 C54 178.2(4) . . . .
C55 N6 C54 C53 -3.1(9) . . . .
C52 C53 C54 N6 1.6(8) . . . .
C54 N6 C55 C56 4.4(10) . . . .
C53 C52 C56 C55 2.5(7) . . . .
C49 C52 C56 C55 -177.0(4) . . . .
N6 C55 C56 C52 -4.2(9) . . . .
